data_7037352
loop_
_publ_author_name
'\'Alvarez, Celedonio M'
'Garc\'ia-Rodr\'iguez, Ra\'ul'
'Miguel, Daniel'

_publ_section_title
;
 Metallamacrocycle formation through dimerization of metal bioconjugates
 derived from amino acids and peptides.
;
_journal_issue 3
_journal_name_full 'Dalton transactions (Cambridge, England : 2003)'
_journal_page_first 963
_journal_page_last 972
_journal_paper_doi 10.1039/c5dt01256b
_journal_volume 45
_journal_year 2016
_chemical_formula_moiety 'C24 H18 Mn2 N4 O10'
_chemical_formula_sum 'C24 H18 Mn2 N4 O10'
_chemical_formula_weight 632.30
_chemical_name_systematic
;
 ?
;
_space_group_crystal_system monoclinic
_space_group_IT_number 14
_space_group_name_Hall '-P 2yn'
_space_group_name_H-M_alt 'P 1 21/n 1'
_symmetry_space_group_name_Hall '-P 2yn'
_symmetry_space_group_name_H-M 'P 1 21/n 1'
_atom_sites_solution_hydrogens geom
_atom_sites_solution_primary direct
_audit_creation_date 2015-08-28
_audit_creation_method
;
Olex2 1.2
(compiled 2015.01.26 svn.r3150 for OlexSys, GUI svn.r4998)
;
_audit_update_record
;
2015-11-15 deposited with the CCDC.
2015-11-19 downloaded from the CCDC.
;
_cell_angle_alpha 90
_cell_angle_beta 95.086(4)
_cell_angle_gamma 90
_cell_formula_units_Z 2
_cell_length_a 8.9982(16)
_cell_length_b 7.7028(13)
_cell_length_c 18.876(3)
_cell_measurement_reflns_used 681
_cell_measurement_temperature 296
_cell_measurement_theta_max 22.76
_cell_measurement_theta_min 2.17
_cell_volume 1303.2(4)
_computing_cell_refinement 'SAINT v6.45A (Bruker, 2003)'
_computing_data_reduction 'SAINT v6.45A (Bruker, 2003)'
_computing_molecular_graphics 'Olex2 (Dolomanov et al., 2009)'
_computing_publication_material 'Olex2 (Dolomanov et al., 2009)'
_computing_structure_refinement 'ShelXL (Sheldrick, 2008)'
_computing_structure_solution 'ShelXS (Sheldrick, 2008)'
_diffrn_ambient_temperature 296
_diffrn_measured_fraction_theta_full 0.799
_diffrn_measured_fraction_theta_max 0.997
_diffrn_measurement_device_type 'CCD area detector'
_diffrn_measurement_method 'phi and omega scans'
_diffrn_radiation_monochromator graphite
_diffrn_radiation_type MoK\a
_diffrn_radiation_wavelength 0.71073
_diffrn_reflns_av_R_equivalents 0.0441
_diffrn_reflns_av_unetI/netI 0.0644
_diffrn_reflns_laue_measured_fraction_full 0.799
_diffrn_reflns_laue_measured_fraction_max 0.997
_diffrn_reflns_limit_h_max 10
_diffrn_reflns_limit_h_min -9
_diffrn_reflns_limit_k_max 7
_diffrn_reflns_limit_k_min -8
_diffrn_reflns_limit_l_max 21
_diffrn_reflns_limit_l_min -20
_diffrn_reflns_number 5705
_diffrn_reflns_point_group_measured_fraction_full 0.799
_diffrn_reflns_point_group_measured_fraction_max 0.997
_diffrn_reflns_theta_full 25.242
_diffrn_reflns_theta_max 23.342
_diffrn_reflns_theta_min 2.166
_diffrn_source_current 40.0
_diffrn_source_power 2.0
_diffrn_source_voltage 50.0
_exptl_absorpt_coefficient_mu 1.033
_exptl_absorpt_correction_T_max 1.00000
_exptl_absorpt_correction_T_min 0.719574
_exptl_absorpt_correction_type multi-scan
_exptl_absorpt_process_details SADABS
_exptl_crystal_colour yellow
_exptl_crystal_colour_primary yellow
_exptl_crystal_density_diffrn 1.611
_exptl_crystal_description prism
_exptl_crystal_F_000 640
_exptl_crystal_size_max 0.13
_exptl_crystal_size_mid 0.11
_exptl_crystal_size_min 0.08
_refine_diff_density_max 0.284
_refine_diff_density_min -0.206
_refine_diff_density_rms 0.055
_refine_ls_extinction_method none
_refine_ls_goodness_of_fit_ref 0.865
_refine_ls_hydrogen_treatment constr
_refine_ls_matrix_type full
_refine_ls_number_parameters 181
_refine_ls_number_reflns 1887
_refine_ls_number_restraints 0
_refine_ls_restrained_S_all 0.865
_refine_ls_R_factor_all 0.0603
_refine_ls_R_factor_gt 0.0361
_refine_ls_shift/su_max 0.001
_refine_ls_shift/su_mean 0.000
_refine_ls_structure_factor_coef Fsqd
_refine_ls_weighting_details 'w=1/[\s^2^(Fo^2^)+(0.0320P)^2^] where P=(Fo^2^+2Fc^2^)/3'
_refine_ls_weighting_scheme calc
_refine_ls_wR_factor_gt 0.0678
_refine_ls_wR_factor_ref 0.0739
_reflns_Friedel_coverage 0.000
_reflns_number_gt 1303
_reflns_number_total 1887
_reflns_threshold_expression 'I > 2\s(I)'
_cod_data_source_file c5dt01256b2.cif
_cod_data_source_block C_2a_rg59cm
_cod_depositor_comments 'Adding full bibliography for 7037352--7037358.cif.'
_cod_original_cell_volume 1303.1(4)
_cod_database_code 7037352
_shelxl_version_number 2013-3
_shelx_space_group_comment
;
The symmetry employed for this shelxl refinement is uniquely defined
by the following loop, which should always be used as a source of
symmetry information in preference to the above space-group names.
They are only intended as comments.
;
_olex2_refinement_description
;
1. Fixed Uiso
 At 1.2 times of:
  All C(H) groups, All C(H,H) groups
2.a Secondary CH2 refined with riding coordinates:
 C5(H5A,H5B), C6(H6A,H6B)
2.b Aromatic/amide H refined with riding coordinates:
 C11(H11), C12(H12), C13(H13), C14(H14), C16(H16)
;
_olex2_submission_special_instructions 'No special instructions were received'

loop_
_space_group_symop_operation_xyz
'x, y, z'
'-x+1/2, y+1/2, -z+1/2'
'-x, -y, -z'
'x-1/2, -y-1/2, z-1/2'

loop_
_atom_site_label
_atom_site_type_symbol
_atom_site_fract_x
_atom_site_fract_y
_atom_site_fract_z
_atom_site_U_iso_or_equiv
_atom_site_adp_type
_atom_site_occupancy
_atom_site_site_symmetry_order
_atom_site_calc_flag
_atom_site_refinement_flags_posn
Mn1 Mn 0.21554(6) 0.17794(7) 0.90333(3) 0.0363(2) Uani 1 1 d .
O1 O 0.4845(3) 0.0591(4) 0.84040(15) 0.0710(9) Uani 1 1 d .
O2 O 0.2482(3) 0.5212(4) 0.83625(17) 0.0795(10) Uani 1 1 d .
O3 O 0.4038(3) 0.3009(4) 1.02886(16) 0.0717(9) Uani 1 1 d .
O7 O -0.0256(3) -0.2223(3) 1.05061(12) 0.0399(7) Uani 1 1 d .
O8 O 0.0619(3) -0.4609(4) 1.10733(15) 0.0579(8) Uani 1 1 d .
N1 N 0.0729(3) 0.0767(4) 0.82342(14) 0.0362(8) Uani 1 1 d .
N2 N 0.1803(3) -0.0639(4) 0.94166(14) 0.0306(7) Uani 1 1 d .
C1 C 0.3790(4) 0.1064(5) 0.86438(19) 0.0444(10) Uani 1 1 d .
C2 C 0.2300(4) 0.3901(6) 0.8623(2) 0.0512(11) Uani 1 1 d .
C3 C 0.3285(4) 0.2526(5) 0.9800(2) 0.0449(10) Uani 1 1 d .
C5 C 0.2502(4) -0.1264(5) 1.01035(17) 0.0376(10) Uani 1 1 d .
H5A H 0.2206 -0.0484 1.0469 0.045 Uiso 1 1 calc R
H5B H 0.3574 -0.1151 1.0094 0.045 Uiso 1 1 calc R
C6 C 0.2183(4) -0.3106(5) 1.03356(18) 0.0389(9) Uani 1 1 d .
H6A H 0.2182 -0.3858 0.9923 0.047 Uiso 1 1 calc R
H6B H 0.2996 -0.3476 1.0673 0.047 Uiso 1 1 calc R
C7 C 0.0730(4) -0.3376(5) 1.06711(17) 0.0329(8) Uani 1 1 d .
C11 C 0.0163(4) 0.1519(6) 0.7627(2) 0.0524(11) Uani 1 1 d .
H11 H 0.0490 0.2623 0.7516 0.063 Uiso 1 1 calc R
C12 C -0.0880(5) 0.0715(7) 0.7164(2) 0.0595(13) Uani 1 1 d .
H12 H -0.1230 0.1263 0.6743 0.071 Uiso 1 1 calc R
C13 C -0.1404(5) -0.0886(7) 0.7322(2) 0.0657(14) Uani 1 1 d .
H13 H -0.2136 -0.1424 0.7020 0.079 Uiso 1 1 calc R
C14 C -0.0826(4) -0.1689(6) 0.7937(2) 0.0539(11) Uani 1 1 d .
H14 H -0.1142 -0.2796 0.8051 0.065 Uiso 1 1 calc R
C15 C 0.0219(4) -0.0836(5) 0.83770(18) 0.0374(9) Uani 1 1 d .
C16 C 0.0857(4) -0.1551(5) 0.90487(17) 0.0355(9) Uani 1 1 d .
H16 H 0.0579 -0.2641 0.9202 0.043 Uiso 1 1 calc R

loop_
_atom_site_aniso_label
_atom_site_aniso_U_11
_atom_site_aniso_U_22
_atom_site_aniso_U_33
_atom_site_aniso_U_23
_atom_site_aniso_U_13
_atom_site_aniso_U_12
Mn1 0.0398(3) 0.0348(4) 0.0358(3) 0.0035(3) 0.0119(2) 0.0011(3)
O1 0.057(2) 0.084(2) 0.077(2) -0.0062(19) 0.0333(17) 0.0084(17)
O2 0.096(2) 0.049(2) 0.101(3) 0.029(2) 0.051(2) 0.0065(18)
O3 0.068(2) 0.069(2) 0.075(2) -0.025(2) -0.0114(17) 0.0052(17)
O7 0.0430(15) 0.0410(17) 0.0378(14) 0.0127(13) 0.0154(12) 0.0119(12)
O8 0.0583(18) 0.0467(19) 0.0697(19) 0.0298(17) 0.0112(14) 0.0026(14)
N1 0.0407(18) 0.040(2) 0.0288(17) 0.0097(17) 0.0099(14) 0.0086(15)
N2 0.0322(17) 0.0331(19) 0.0272(16) -0.0007(15) 0.0056(13) 0.0054(14)
C1 0.053(3) 0.041(3) 0.040(2) 0.003(2) 0.007(2) -0.005(2)
C2 0.058(3) 0.042(3) 0.056(3) 0.005(2) 0.022(2) 0.004(2)
C3 0.044(3) 0.035(3) 0.056(3) 0.003(2) 0.012(2) 0.0050(19)
C5 0.029(2) 0.048(3) 0.035(2) 0.007(2) -0.0011(16) 0.0041(17)
C6 0.043(2) 0.041(3) 0.0333(19) 0.010(2) 0.0056(17) 0.0112(19)
C7 0.045(2) 0.029(2) 0.0245(18) -0.004(2) 0.0004(16) 0.000(2)
C11 0.056(3) 0.064(3) 0.039(2) 0.012(3) 0.016(2) 0.015(2)
C12 0.057(3) 0.092(4) 0.028(2) 0.007(3) 0.001(2) 0.020(3)
C13 0.055(3) 0.096(4) 0.043(3) -0.005(3) -0.011(2) -0.001(3)
C14 0.052(3) 0.064(3) 0.044(2) -0.004(3) -0.004(2) -0.006(2)
C15 0.038(2) 0.045(3) 0.030(2) -0.002(2) 0.0047(17) 0.0030(19)
C16 0.039(2) 0.034(2) 0.034(2) 0.003(2) 0.0075(17) 0.0041(19)

loop_
_atom_type_symbol
_atom_type_description
_atom_type_scat_dispersion_real
_atom_type_scat_dispersion_imag
_atom_type_scat_source
C C 0.0033 0.0016 'International Tables Vol C Tables 4.2.6.8 and 6.1.1.4'
H H 0.0000 0.0000 'International Tables Vol C Tables 4.2.6.8 and 6.1.1.4'
Mn Mn 0.3368 0.7283 'International Tables Vol C Tables 4.2.6.8 and 6.1.1.4'
N N 0.0061 0.0033 'International Tables Vol C Tables 4.2.6.8 and 6.1.1.4'
O O 0.0106 0.0060 'International Tables Vol C Tables 4.2.6.8 and 6.1.1.4'

loop_
_geom_angle_atom_site_label_1
_geom_angle_atom_site_label_2
_geom_angle_atom_site_label_3
_geom_angle
_geom_angle_site_symmetry_1
_geom_angle_site_symmetry_3
O7 Mn1 N1 83.23(10) 3_557 .
O7 Mn1 N2 80.61(10) 3_557 .
N2 Mn1 N1 78.81(12) . .
C1 Mn1 O7 171.82(15) . 3_557
C1 Mn1 N1 93.71(14) . .
C1 Mn1 N2 91.37(14) . .
C1 Mn1 C2 90.53(17) . .
C2 Mn1 O7 97.29(14) . 3_557
C2 Mn1 N1 95.30(16) . .
C2 Mn1 N2 173.92(16) . .
C3 Mn1 O7 92.24(14) . 3_557
C3 Mn1 N1 173.47(15) . .
C3 Mn1 N2 95.85(15) . .
C3 Mn1 C1 90.15(17) . .
C3 Mn1 C2 89.92(19) . .
C7 O7 Mn1 127.7(2) . 3_557
C11 N1 Mn1 129.1(3) . .
C11 N1 C15 117.0(3) . .
C15 N1 Mn1 113.7(2) . .
C5 N2 Mn1 123.1(2) . .
C16 N2 Mn1 115.6(2) . .
C16 N2 C5 121.2(3) . .
O1 C1 Mn1 178.9(3) . .
O2 C2 Mn1 175.8(4) . .
O3 C3 Mn1 178.7(3) . .
N2 C5 H5A 107.6 . .
N2 C5 H5B 107.6 . .
N2 C5 C6 118.9(3) . .
H5A C5 H5B 107.0 . .
C6 C5 H5A 107.6 . .
C6 C5 H5B 107.6 . .
C5 C6 H6A 108.3 . .
C5 C6 H6B 108.3 . .
H6A C6 H6B 107.4 . .
C7 C6 C5 116.1(3) . .
C7 C6 H6A 108.3 . .
C7 C6 H6B 108.3 . .
O7 C7 C6 114.2(3) . .
O8 C7 O7 126.8(3) . .
O8 C7 C6 119.0(3) . .
N1 C11 H11 118.8 . .
N1 C11 C12 122.4(4) . .
C12 C11 H11 118.8 . .
C11 C12 H12 120.0 . .
C13 C12 C11 120.0(4) . .
C13 C12 H12 120.0 . .
C12 C13 H13 120.7 . .
C12 C13 C14 118.6(4) . .
C14 C13 H13 120.7 . .
C13 C14 H14 120.5 . .
C15 C14 C13 119.0(4) . .
C15 C14 H14 120.5 . .
N1 C15 C14 123.0(4) . .
N1 C15 C16 113.9(3) . .
C14 C15 C16 123.1(4) . .
N2 C16 C15 117.6(3) . .
N2 C16 H16 121.2 . .
C15 C16 H16 121.2 . .

loop_
_geom_bond_atom_site_label_1
_geom_bond_atom_site_label_2
_geom_bond_distance
_geom_bond_site_symmetry_2
Mn1 O7 2.014(2) 3_557
Mn1 N1 2.046(3) .
Mn1 N2 2.033(3) .
Mn1 C1 1.789(4) .
Mn1 C2 1.818(5) .
Mn1 C3 1.789(5) .
O1 C1 1.147(4) .
O2 C2 1.141(4) .
O3 C3 1.156(4) .
O7 Mn1 2.014(2) 3_557
O7 C7 1.274(4) .
O8 C7 1.225(4) .
N1 C11 1.344(4) .
N1 C15 1.353(4) .
N2 C5 1.471(4) .
N2 C16 1.263(4) .
C5 H5A 0.9700 .
C5 H5B 0.9700 .
C5 C6 1.520(5) .
C6 H6A 0.9700 .
C6 H6B 0.9700 .
C6 C7 1.517(5) .
C11 H11 0.9300 .
C11 C12 1.371(5) .
C12 H12 0.9300 .
C12 C13 1.362(6) .
C13 H13 0.9300 .
C13 C14 1.376(5) .
C14 H14 0.9300 .
C14 C15 1.367(5) .
C15 C16 1.453(5) .
C16 H16 0.9300 .

loop_
_geom_torsion_atom_site_label_1
_geom_torsion_atom_site_label_2
_geom_torsion_atom_site_label_3
_geom_torsion_atom_site_label_4
_geom_torsion
_geom_torsion_site_symmetry_1
Mn1 O7 C7 O8 11.6(5) 3_557
Mn1 O7 C7 C6 -166.7(2) 3_557
Mn1 N1 C11 C12 -174.7(3) .
Mn1 N1 C15 C14 175.1(3) .
Mn1 N1 C15 C16 -3.5(4) .
Mn1 N2 C5 C6 -179.1(2) .
Mn1 N2 C16 C15 4.5(4) .
N1 C11 C12 C13 1.5(6) .
N1 C15 C16 N2 -0.6(4) .
N2 C5 C6 C7 -81.5(4) .
C5 N2 C16 C15 179.9(3) .
C5 C6 C7 O7 22.6(4) .
C5 C6 C7 O8 -155.8(3) .
C11 N1 C15 C14 -0.2(5) .
C11 N1 C15 C16 -178.8(3) .
C11 C12 C13 C14 -2.3(6) .
C12 C13 C14 C15 1.8(6) .
C13 C14 C15 N1 -0.6(6) .
C13 C14 C15 C16 177.9(3) .
C14 C15 C16 N2 -179.2(3) .
C15 N1 C11 C12 -0.3(5) .
C16 N2 C5 C6 5.9(4) .
